data_4503736
loop_
_publ_author_name
'Li, Pei-Xin'
'Mao, Jiang-Gao'

_publ_section_title
;
 New Organically Templated Ln(III)&#x2212;Cu(I) Heteronuclear Sulfite
 Bromides
;
_journal_issue 9
_journal_name_full 'Crystal Growth &amp; Design'
_journal_page_first 3385
_journal_paper_doi 10.1021/cg800341f
_journal_volume 8
_journal_year 2008
_chemical_formula_sum 'C4 H24 Br2 Cu4 Gd4 N2 O30 S8'
_chemical_formula_weight 1879.71
_chemical_name_systematic
; 
 ? 
;
_space_group_IT_number 2
_symmetry_cell_setting triclinic
_symmetry_space_group_name_Hall '-P 1'
_symmetry_space_group_name_H-M 'P -1'
_atom_sites_solution_hydrogens geom
_atom_sites_solution_primary direct
_atom_sites_solution_secondary difmap
_audit_creation_method SHELXL-97
_cell_angle_alpha 87.821(14)
_cell_angle_beta 83.765(14)
_cell_angle_gamma 73.704(10)
_cell_formula_units_Z 1
_cell_length_a 6.7475(3)
_cell_length_b 8.4853(5)
_cell_length_c 15.9762(17)
_cell_measurement_temperature 293(2)
_cell_volume 872.74(12)
_computing_structure_refinement 'SHELXL-97 (Sheldrick, 1997)'
_computing_structure_solution 'SHELXS-97 (Sheldrick, 1990)'
_diffrn_ambient_temperature 293(2)
_diffrn_measured_fraction_theta_full 0.985
_diffrn_measured_fraction_theta_max 0.985
_diffrn_measurement_device_type 'Rigaku Mercury CCD'
_diffrn_measurement_method 'narrow frame method'
_diffrn_radiation_monochromator graphite
_diffrn_radiation_source 'fine-focus sealed tube'
_diffrn_radiation_type MoK\a
_diffrn_radiation_wavelength 0.71073
_diffrn_reflns_av_R_equivalents 0.0476
_diffrn_reflns_av_sigmaI/netI 0.0981
_diffrn_reflns_limit_h_max 8
_diffrn_reflns_limit_h_min -8
_diffrn_reflns_limit_k_max 10
_diffrn_reflns_limit_k_min -11
_diffrn_reflns_limit_l_max 20
_diffrn_reflns_limit_l_min -12
_diffrn_reflns_number 6806
_diffrn_reflns_theta_full 27.48
_diffrn_reflns_theta_max 27.48
_diffrn_reflns_theta_min 2.50
_diffrn_standards_decay_% <1.0%
_exptl_absorpt_coefficient_mu 12.747
_exptl_absorpt_correction_T_max 1.00
_exptl_absorpt_correction_T_min 0.56
_exptl_absorpt_correction_type multi-scan
_exptl_crystal_colour 'light yellow'
_exptl_crystal_density_diffrn 3.576
_exptl_crystal_density_method 'not measured'
_exptl_crystal_description needle
_exptl_crystal_F_000 872
_exptl_crystal_size_max 0.18
_exptl_crystal_size_mid 0.03
_exptl_crystal_size_min 0.02
_refine_diff_density_max 1.858
_refine_diff_density_min -2.025
_refine_diff_density_rms 0.357
_refine_ls_extinction_method none
_refine_ls_goodness_of_fit_ref 1.102
_refine_ls_hydrogen_treatment constr
_refine_ls_matrix_type full
_refine_ls_number_parameters 239
_refine_ls_number_reflns 3934
_refine_ls_number_restraints 0
_refine_ls_restrained_S_all 1.102
_refine_ls_R_factor_all 0.0764
_refine_ls_R_factor_gt 0.0537
_refine_ls_shift/su_max 0.000
_refine_ls_shift/su_mean 0.000
_refine_ls_structure_factor_coef Fsqd
_refine_ls_weighting_details 'calc w=1/[\s^2^(Fo^2^)+(0.0256P)^2^+3.7656P] where P=(Fo^2^+2Fc^2^)/3'
_refine_ls_weighting_scheme calc
_refine_ls_wR_factor_gt 0.0935
_refine_ls_wR_factor_ref 0.1038
_reflns_number_gt 3051
_reflns_number_total 3934
_reflns_threshold_expression >2sigma(I)
_cod_data_source_file cg800341f-file001.cif
_cod_data_source_block 2
_cod_depositor_comments
;
The following automatic conversions were performed:

'_exptl_absorpt_correction_type' value 'Multi-scan' changed to
'multi-scan' according to
/home/saulius/struct/CIF-dictionaries/cif_core.dic dictionary named
'cif_core.dic' version 2.4.1 from 2010-06-29.

Automatic conversion script
Id: cif_fix_values 1715 2011-07-08 13:25:40Z adriana 
;
_cod_original_cell_volume 872.74(11)
_cod_original_sg_symbol_H-M P-1
_cod_database_code 4503736

loop_
_symmetry_equiv_pos_as_xyz
'x, y, z'
'-x, -y, -z'

loop_
_atom_site_label
_atom_site_type_symbol
_atom_site_fract_x
_atom_site_fract_y
_atom_site_fract_z
_atom_site_U_iso_or_equiv
_atom_site_adp_type
_atom_site_occupancy
_atom_site_symmetry_multiplicity
_atom_site_calc_flag
_atom_site_refinement_flags
Gd1 Gd 0.17926(7) 0.47254(6) 0.39101(4) 0.01061(15) Uani 1 1 d .
Gd2 Gd 0.50960(8) 0.03162(6) 0.30469(4) 0.01144(15) Uani 1 1 d .
Cu1 Cu 0.3841(2) 0.50689(18) 0.11638(12) 0.0308(4) Uani 1 1 d .
Cu2 Cu 0.8437(2) 0.50591(17) 0.18863(10) 0.0222(4) Uani 1 1 d .
Br1 Br 0.68429(18) 0.57774(15) 0.05540(8) 0.0227(3) Uani 1 1 d .
S1 S 0.3022(4) 0.2914(3) 0.17529(19) 0.0120(6) Uani 1 1 d .
S2 S 0.7341(4) 0.3804(3) 0.30488(19) 0.0132(6) Uani 1 1 d .
S3 S 0.2528(4) 0.1766(3) 0.51800(19) 0.0126(6) Uani 1 1 d .
S4 S -0.0244(4) 0.7166(3) 0.21840(18) 0.0115(6) Uani 1 1 d .
N1 N 1.0170(16) 0.1620(14) 0.0056(8) 0.040(3) Uani 1 1 d .
H1A H 1.0500 0.2401 0.0332 0.048 Uiso 1 1 calc R
H1B H 0.9750 0.2048 -0.0441 0.048 Uiso 1 1 calc R
C1 C 0.8475(18) 0.1143(14) 0.0550(8) 0.024(3) Uani 1 1 d .
H1C H 0.7271 0.2089 0.0631 0.029 Uiso 1 1 calc R
H1D H 0.8890 0.0744 0.1099 0.029 Uiso 1 1 calc R
C2 C 1.2069(18) 0.0174(17) -0.0102(10) 0.034(3) Uani 1 1 d .
H2A H 1.3155 0.0521 -0.0442 0.041 Uiso 1 1 calc R
H2B H 1.2581 -0.0250 0.0429 0.041 Uiso 1 1 calc R
O1 O 0.2734(11) 0.3012(8) 0.2723(5) 0.0141(17) Uani 1 1 d .
O2 O 0.0960(11) 0.2962(9) 0.1476(5) 0.0194(18) Uani 1 1 d .
O3 O 0.4417(10) 0.1184(8) 0.1628(5) 0.0151(17) Uani 1 1 d .
O4 O 0.7243(12) 0.2062(9) 0.2991(6) 0.023(2) Uani 1 1 d .
O5 O 0.5217(10) 0.4805(9) 0.3425(6) 0.0193(19) Uani 1 1 d .
O6 O 0.8837(11) 0.3730(10) 0.3722(5) 0.0209(19) Uani 1 1 d .
O7 O 0.1173(10) 0.3580(8) 0.5266(5) 0.0113(15) Uiso 1 1 d .
O8 O 0.3766(11) 0.1942(9) 0.4331(5) 0.0163(17) Uani 1 1 d .
O9 O 0.4013(12) 0.1563(9) 0.5824(5) 0.023(2) Uani 1 1 d .
O10 O -0.1680(10) 0.8845(8) 0.2273(5) 0.0166(18) Uani 1 1 d .
O11 O 0.1461(11) 0.7303(9) 0.1494(5) 0.022(2) Uani 1 1 d .
O12 O 0.0838(11) 0.6836(9) 0.2983(5) 0.0215(19) Uani 1 1 d .
O1W O 0.2845(11) 0.6697(10) 0.4670(5) 0.023(2) Uani 1 1 d .
O2W O 0.1520(11) 0.0142(9) 0.3386(6) 0.027(2) Uani 1 1 d .
O3W O 0.4646(11) -0.2185(9) 0.2501(6) 0.0218(19) Uani 1 1 d .

loop_
_atom_site_aniso_label
_atom_site_aniso_U_11
_atom_site_aniso_U_22
_atom_site_aniso_U_33
_atom_site_aniso_U_23
_atom_site_aniso_U_13
_atom_site_aniso_U_12
Gd1 0.0081(3) 0.0084(3) 0.0138(3) 0.0015(2) -0.0004(2) -0.00014(19)
Gd2 0.0100(3) 0.0081(3) 0.0150(3) 0.0015(2) -0.0014(2) -0.0005(2)
Cu1 0.0317(9) 0.0193(8) 0.0385(12) 0.0060(7) 0.0070(8) -0.0069(6)
Cu2 0.0213(8) 0.0211(8) 0.0235(10) -0.0001(7) -0.0026(7) -0.0044(6)
Br1 0.0200(6) 0.0277(6) 0.0227(7) 0.0053(5) -0.0047(5) -0.0101(5)
S1 0.0100(12) 0.0095(12) 0.0152(16) 0.0020(11) -0.0028(11) -0.0005(10)
S2 0.0105(12) 0.0114(12) 0.0179(17) -0.0025(11) 0.0008(11) -0.0036(10)
S3 0.0114(13) 0.0093(12) 0.0147(16) 0.0024(11) 0.0004(11) 0.0002(10)
S4 0.0095(12) 0.0076(12) 0.0155(16) 0.0017(11) 0.0003(11) 0.0001(10)
N1 0.030(6) 0.039(7) 0.052(9) -0.005(6) -0.002(6) -0.010(5)
C1 0.026(7) 0.023(6) 0.026(8) 0.003(6) -0.007(6) -0.009(5)
C2 0.016(6) 0.054(9) 0.038(10) -0.008(7) -0.004(6) -0.018(6)
O1 0.019(4) 0.009(4) 0.010(4) -0.002(3) -0.003(3) 0.003(3)
O2 0.014(4) 0.023(4) 0.020(5) 0.000(4) -0.011(3) 0.000(3)
O3 0.010(4) 0.013(4) 0.017(5) 0.000(3) 0.002(3) 0.005(3)
O4 0.023(4) 0.009(4) 0.041(6) -0.002(4) 0.003(4) -0.010(3)
O5 0.005(3) 0.017(4) 0.035(6) -0.011(4) 0.008(3) -0.002(3)
O6 0.013(4) 0.032(5) 0.019(5) -0.001(4) -0.003(3) -0.008(3)
O8 0.022(4) 0.018(4) 0.006(4) -0.001(3) 0.003(3) -0.003(3)
O9 0.024(4) 0.017(4) 0.026(5) -0.002(4) -0.011(4) 0.003(3)
O10 0.009(4) 0.013(4) 0.026(5) 0.006(3) -0.001(3) 0.000(3)
O11 0.020(4) 0.019(4) 0.021(5) 0.008(4) 0.005(4) 0.002(3)
O12 0.016(4) 0.017(4) 0.028(6) 0.006(4) -0.003(4) 0.001(3)
O1W 0.018(4) 0.032(5) 0.024(5) -0.009(4) 0.003(4) -0.014(4)
O2W 0.011(4) 0.017(4) 0.050(7) 0.001(4) 0.002(4) 0.000(3)
O3W 0.022(4) 0.015(4) 0.029(6) -0.001(4) -0.003(4) -0.008(3)

loop_
_atom_type_symbol
_atom_type_description
_atom_type_scat_dispersion_real
_atom_type_scat_dispersion_imag
_atom_type_scat_source
C C 0.0033 0.0016 'International Tables Vol C Tables 4.2.6.8 and 6.1.1.4'
H H 0.0000 0.0000 'International Tables Vol C Tables 4.2.6.8 and 6.1.1.4'
N N 0.0061 0.0033 'International Tables Vol C Tables 4.2.6.8 and 6.1.1.4'
O O 0.0106 0.0060 'International Tables Vol C Tables 4.2.6.8 and 6.1.1.4'
S S 0.1246 0.1234 'International Tables Vol C Tables 4.2.6.8 and 6.1.1.4'
Cu Cu 0.3201 1.2651 'International Tables Vol C Tables 4.2.6.8 and 6.1.1.4'
Br Br -0.2901 2.4595 'International Tables Vol C Tables 4.2.6.8 and 6.1.1.4'
Gd Gd -0.1653 3.9035 'International Tables Vol C Tables 4.2.6.8 and 6.1.1.4'

loop_
_geom_angle_atom_site_label_1
_geom_angle_atom_site_label_2
_geom_angle_atom_site_label_3
_geom_angle
_geom_angle_site_symmetry_1
_geom_angle_site_symmetry_3
O12 Gd1 O1 86.1(3) . .
O12 Gd1 O5 84.1(3) . .
O1 Gd1 O5 75.3(3) . .
O12 Gd1 O7 148.0(3) . .
O1 Gd1 O7 119.7(2) . .
O5 Gd1 O7 118.9(3) . .
O12 Gd1 O7 80.7(3) . 2_566
O1 Gd1 O7 142.1(2) . 2_566
O5 Gd1 O7 137.4(2) . 2_566
O7 Gd1 O7 67.3(3) . 2_566
O12 Gd1 O1W 83.9(3) . .
O1 Gd1 O1W 143.0(2) . .
O5 Gd1 O1W 68.3(3) . .
O7 Gd1 O1W 84.8(3) . .
O7 Gd1 O1W 70.6(2) 2_566 .
O12 Gd1 O6 92.7(3) . 1_455
O1 Gd1 O6 73.1(3) . 1_455
O5 Gd1 O6 148.4(3) . 1_455
O7 Gd1 O6 78.7(3) . 1_455
O7 Gd1 O6 72.3(3) 2_566 1_455
O1W Gd1 O6 142.8(3) . 1_455
O12 Gd1 O8 154.3(3) . .
O1 Gd1 O8 70.5(3) . .
O5 Gd1 O8 80.0(2) . .
O7 Gd1 O8 57.4(2) . .
O7 Gd1 O8 124.4(2) 2_566 .
O1W Gd1 O8 108.4(3) . .
O6 Gd1 O8 90.4(3) 1_455 .
O12 Gd1 S3 172.6(2) . .
O1 Gd1 S3 93.31(18) . .
O5 Gd1 S3 103.0(2) . .
O7 Gd1 S3 28.95(17) . .
O7 Gd1 S3 95.40(17) 2_566 .
O1W Gd1 S3 100.9(2) . .
O6 Gd1 S3 80.0(2) 1_455 .
O8 Gd1 S3 28.96(18) . .
O12 Gd1 Gd1 114.2(2) . 2_566
O1 Gd1 Gd1 140.52(18) . 2_566
O5 Gd1 Gd1 137.1(2) . 2_566
O7 Gd1 Gd1 33.79(16) . 2_566
O7 Gd1 Gd1 33.52(17) 2_566 2_566
O1W Gd1 Gd1 75.24(18) . 2_566
O6 Gd1 Gd1 72.5(2) 1_455 2_566
O8 Gd1 Gd1 91.04(17) . 2_566
S3 Gd1 Gd1 62.16(5) . 2_566
O12 Gd1 Gd2 119.3(2) . .
O1 Gd1 Gd2 35.08(17) . .
O5 Gd1 Gd2 70.53(17) . .
O7 Gd1 Gd2 90.73(17) . .
O7 Gd1 Gd2 150.09(16) 2_566 .
O1W Gd1 Gd2 129.65(18) . .
O6 Gd1 Gd2 84.02(18) 1_455 .
O8 Gd1 Gd2 35.84(18) . .
S3 Gd1 Gd2 61.95(5) . .
Gd1 Gd1 Gd2 122.02(2) 2_566 .
O4 Gd2 O9 107.5(3) . 2_656
O4 Gd2 O3 87.4(3) . .
O9 Gd2 O3 156.9(3) 2_656 .
O4 Gd2 O10 74.3(3) . 1_645
O9 Gd2 O10 87.8(3) 2_656 1_645
O3 Gd2 O10 79.1(2) . 1_645
O4 Gd2 O3W 145.2(3) . .
O9 Gd2 O3W 78.0(3) 2_656 .
O3 Gd2 O3W 79.8(3) . .
O10 Gd2 O3W 71.6(2) 1_645 .
O4 Gd2 O8 78.0(3) . .
O9 Gd2 O8 74.9(3) 2_656 .
O3 Gd2 O8 126.6(2) . .
O10 Gd2 O8 141.0(3) 1_645 .
O3W Gd2 O8 134.9(3) . .
O4 Gd2 O2W 144.6(3) . .
O9 Gd2 O2W 86.7(3) 2_656 .
O3 Gd2 O2W 91.1(3) . .
O10 Gd2 O2W 140.0(3) 1_645 .
O3W Gd2 O2W 68.5(3) . .
O8 Gd2 O2W 74.6(3) . .
O4 Gd2 O1 77.1(3) . .
O9 Gd2 O1 141.7(3) 2_656 .
O3 Gd2 O1 57.7(2) . .
O10 Gd2 O1 128.6(2) 1_645 .
O3W Gd2 O1 120.4(3) . .
O8 Gd2 O1 68.9(2) . .
O2W Gd2 O1 72.4(2) . .
O4 Gd2 S1 79.7(2) . .
O9 Gd2 S1 168.33(19) 2_656 .
O3 Gd2 S1 28.40(17) . .
O10 Gd2 S1 103.18(19) 1_645 .
O3W Gd2 S1 101.5(2) . .
O8 Gd2 S1 98.19(18) . .
O2W Gd2 S1 82.4(2) . .
O1 Gd2 S1 29.41(18) . .
O4 Gd2 Gd1 70.67(18) . .
O9 Gd2 Gd1 110.8(2) 2_656 .
O3 Gd2 Gd1 90.56(16) . .
O10 Gd2 Gd1 143.84(17) 1_645 .
O3W Gd2 Gd1 140.87(18) . .
O8 Gd2 Gd1 36.10(17) . .
O2W Gd2 Gd1 73.97(18) . .
O1 Gd2 Gd1 33.28(18) . .
S1 Gd2 Gd1 62.19(5) . .
O11 Cu1 S1 111.2(2) . .
O11 Cu1 Br1 108.2(2) . .
S1 Cu1 Br1 138.48(10) . .
O2 Cu2 S2 95.0(2) 1_655 .
O2 Cu2 S4 109.1(2) 1_655 1_655
S2 Cu2 S4 113.46(12) . 1_655
O2 Cu2 Br1 99.6(2) 1_655 .
S2 Cu2 Br1 129.17(10) . .
S4 Cu2 Br1 107.08(9) 1_655 .
Cu1 Br1 Cu2 89.99(7) . .
O2 S1 O3 107.7(4) . .
O2 S1 O1 106.9(4) . .
O3 S1 O1 100.8(4) . .
O2 S1 Cu1 105.9(3) . .
O3 S1 Cu1 122.5(3) . .
O1 S1 Cu1 112.1(3) . .
O2 S1 Gd2 121.3(3) . .
O3 S1 Gd2 49.3(3) . .
O1 S1 Gd2 51.7(3) . .
Cu1 S1 Gd2 132.48(12) . .
O4 S2 O5 106.9(4) . .
O4 S2 O6 104.2(5) . .
O5 S2 O6 106.3(5) . .
O4 S2 Cu2 119.4(4) . .
O5 S2 Cu2 110.8(3) . .
O6 S2 Cu2 108.4(3) . .
O9 S3 O8 105.8(5) . .
O9 S3 O7 104.8(4) . .
O8 S3 O7 97.9(4) . .
O9 S3 Gd1 121.8(3) . .
O8 S3 Gd1 51.0(3) . .
O7 S3 Gd1 47.8(3) . .
O10 S4 O12 105.8(5) . .
O10 S4 O11 105.4(4) . .
O12 S4 O11 104.4(4) . .
O10 S4 Cu2 118.4(3) . 1_455
O12 S4 Cu2 111.8(3) . 1_455
O11 S4 Cu2 109.8(4) . 1_455
C1 N1 C2 111.5(10) . .
N1 C1 C2 109.9(11) . 2_755
C1 C2 N1 109.7(10) 2_755 .
S1 O1 Gd1 146.6(4) . .
S1 O1 Gd2 98.9(3) . .
Gd1 O1 Gd2 111.6(3) . .
S1 O2 Cu2 115.6(5) . 1_455
S1 O3 Gd2 102.3(4) . .
S2 O4 Gd2 146.1(5) . .
S2 O5 Gd1 144.9(4) . .
S2 O6 Gd1 138.3(5) . 1_655
S3 O7 Gd1 103.2(4) . .
S3 O7 Gd1 141.2(4) . 2_566
Gd1 O7 Gd1 112.7(3) . 2_566
S3 O8 Gd2 137.4(4) . .
S3 O8 Gd1 100.0(3) . .
Gd2 O8 Gd1 108.1(3) . .
S3 O9 Gd2 133.9(5) . 2_656
S4 O10 Gd2 140.5(4) . 1_465
S4 O11 Cu1 116.5(4) . .
S4 O12 Gd1 137.6(5) . .

loop_
_geom_bond_atom_site_label_1
_geom_bond_atom_site_label_2
_geom_bond_distance
_geom_bond_site_symmetry_2
Gd1 O12 2.275(8) .
Gd1 O1 2.355(7) .
Gd1 O5 2.375(7) .
Gd1 O7 2.383(7) .
Gd1 O7 2.401(7) 2_566
Gd1 O1W 2.405(8) .
Gd1 O6 2.424(7) 1_455
Gd1 O8 2.472(7) .
Gd1 S3 3.131(3) .
Gd1 Gd1 3.9822(12) 2_566
Gd1 Gd2 3.9890(9) .
Gd2 O4 2.339(7) .
Gd2 O9 2.374(8) 2_656
Gd2 O3 2.408(8) .
Gd2 O10 2.415(7) 1_645
Gd2 O3W 2.432(8) .
Gd2 O8 2.457(8) .
Gd2 O2W 2.459(7) .
Gd2 O1 2.467(7) .
Gd2 S1 3.105(3) .
Cu1 O11 2.152(7) .
Cu1 S1 2.204(3) .
Cu1 Br1 2.3714(19) .
Cu2 O2 2.154(7) 1_655
Cu2 S2 2.264(3) .
Cu2 S4 2.295(3) 1_655
Cu2 Br1 2.468(2) .
S1 O2 1.494(8) .
S1 O3 1.512(7) .
S1 O1 1.543(8) .
S2 O4 1.504(7) .
S2 O5 1.519(7) .
S2 O6 1.541(8) .
S3 O9 1.486(9) .
S3 O8 1.539(8) .
S3 O7 1.557(7) .
S4 O10 1.483(7) .
S4 O12 1.517(9) .
S4 O11 1.531(8) .
S4 Cu2 2.295(3) 1_455
N1 C1 1.461(15) .
N1 C2 1.511(16) .
C1 C2 1.497(17) 2_755
C2 C1 1.497(17) 2_755
O2 Cu2 2.154(7) 1_455
O6 Gd1 2.424(7) 1_655
O7 Gd1 2.401(7) 2_566
O9 Gd2 2.374(8) 2_656
O10 Gd2 2.415(7) 1_465
